data_7223812
loop_
_publ_author_name
'huo, yanping'
'Wang, songying'
'lu, tian hua'
'Lu, Yu-Jing'
'Hu, Sheng'

_publ_section_title
;
 Highly selective and sensitive colorimetric chemosensors for Hg2+ based
 on novel diaminomaleonitrile derivatives
;
_journal_name_full 'RSC Adv.'
_journal_paper_doi 10.1039/C5RA21474B
_journal_year 2016
_chemical_formula_sum 'C14 H14 N4 O3'
_chemical_formula_weight 286.29
_space_group_IT_number 14
_symmetry_cell_setting monoclinic
_symmetry_space_group_name_Hall '-P 2ybc'
_symmetry_space_group_name_H-M 'P 1 21/c 1'
_atom_sites_solution_hydrogens geom
_atom_sites_solution_primary direct
_atom_sites_solution_secondary difmap
_audit_creation_method SHELXL-97
_audit_update_record
;
2014-04-01 deposited with the CCDC.
2015-12-22 downloaded from the CCDC.
;
_cell_angle_alpha 90.00
_cell_angle_beta 90.411(3)
_cell_angle_gamma 90.00
_cell_formula_units_Z 4
_cell_length_a 14.0220(4)
_cell_length_b 7.4166(2)
_cell_length_c 13.7583(4)
_cell_measurement_temperature 110(2)
_cell_volume 1430.77(7)
_computing_structure_refinement 'SHELXL-97 (Sheldrick, 1997)'
_computing_structure_solution 'SHELXS-97 (Sheldrick, 1990)'
_diffrn_ambient_temperature 110(2)
_diffrn_measured_fraction_theta_full 1.000
_diffrn_measured_fraction_theta_max 1.000
_diffrn_radiation_monochromator graphite
_diffrn_radiation_source 'fine-focus sealed tube'
_diffrn_radiation_type MoK\a
_diffrn_radiation_wavelength 0.71073
_diffrn_reflns_av_R_equivalents 0.0212
_diffrn_reflns_av_sigmaI/netI 0.0296
_diffrn_reflns_limit_h_max 17
_diffrn_reflns_limit_h_min -11
_diffrn_reflns_limit_k_max 9
_diffrn_reflns_limit_k_min -7
_diffrn_reflns_limit_l_max 16
_diffrn_reflns_limit_l_min -14
_diffrn_reflns_number 5133
_diffrn_reflns_theta_full 25.99
_diffrn_reflns_theta_max 25.99
_diffrn_reflns_theta_min 2.91
_exptl_absorpt_coefficient_mu 0.097
_exptl_absorpt_correction_T_max 0.9875
_exptl_absorpt_correction_T_min 0.9605
_exptl_absorpt_correction_type multi-scan
_exptl_crystal_density_diffrn 1.329
_exptl_crystal_density_method 'not measured'
_exptl_crystal_F_000 600
_exptl_crystal_size_max 0.42
_exptl_crystal_size_mid 0.41
_exptl_crystal_size_min 0.13
_refine_diff_density_max 0.250
_refine_diff_density_min -0.184
_refine_diff_density_rms 0.043
_refine_ls_extinction_method none
_refine_ls_goodness_of_fit_ref 1.041
_refine_ls_hydrogen_treatment constr
_refine_ls_matrix_type full
_refine_ls_number_parameters 193
_refine_ls_number_reflns 2810
_refine_ls_number_restraints 0
_refine_ls_restrained_S_all 1.041
_refine_ls_R_factor_all 0.0505
_refine_ls_R_factor_gt 0.0364
_refine_ls_shift/su_max 0.000
_refine_ls_shift/su_mean 0.000
_refine_ls_structure_factor_coef Fsqd
_refine_ls_weighting_details
;
calc w=1/[\s^2^(Fo^2^)+(0.0452P)^2^+0.3568P] where P=(Fo^2^+2Fc^2^)/3
;
_refine_ls_weighting_scheme calc
_refine_ls_wR_factor_gt 0.0885
_refine_ls_wR_factor_ref 0.0995
_reflns_number_gt 2253
_reflns_number_total 2810
_reflns_threshold_expression >2sigma(I)
_cod_data_source_file c5ra21474b2.cif
_cod_data_source_block 1
_cod_depositor_comments
;
The following automatic conversions were performed:

'_symmetry_cell_setting' value 'Monoclinic' changed to 'monoclinic'
according to
/usr/data/users/saulius/crontab/automatic-downloads/rss-feeds/RSC/lib/dictionaries/cif_core.dic
dictionary named 'cif_core.dic' version 2.4.2 from 2011-04-26.

Automatic conversion script
Id: cif_fix_values 4268 2015-11-12 08:31:59Z antanas 
;
_cod_original_sg_symbol_H-M P2(1)/c
_cod_database_code 7223812

loop_
_symmetry_equiv_pos_as_xyz
'x, y, z'
'-x, y+1/2, -z+1/2'
'-x, -y, -z'
'x, -y-1/2, z-1/2'

loop_
_atom_site_label
_atom_site_type_symbol
_atom_site_fract_x
_atom_site_fract_y
_atom_site_fract_z
_atom_site_U_iso_or_equiv
_atom_site_adp_type
_atom_site_occupancy
_atom_site_symmetry_multiplicity
_atom_site_calc_flag
_atom_site_refinement_flags
O1 O 0.32752(7) -0.04738(13) 0.23688(7) 0.0179(2) Uani 1 1 d .
O2 O 0.41805(7) 0.12362(13) 0.08709(7) 0.0167(2) Uani 1 1 d .
O3 O 0.39816(7) 0.48027(13) 0.06013(7) 0.0197(3) Uani 1 1 d .
N1 N 0.16571(8) 0.22142(16) 0.43498(8) 0.0164(3) Uani 1 1 d .
N2 N 0.07829(9) 0.40332(16) 0.58796(9) 0.0231(3) Uani 1 1 d .
H2A H 0.1039 0.4685 0.5415 0.028 Uiso 1 1 calc R
H2B H 0.0502 0.4566 0.6372 0.028 Uiso 1 1 calc R
N3 N 0.13579(9) -0.22104(18) 0.51133(9) 0.0257(3) Uani 1 1 d .
N4 N 0.00057(10) 0.05349(18) 0.72510(9) 0.0282(3) Uani 1 1 d .
C1 C 0.31390(10) 0.13550(19) 0.22346(10) 0.0148(3) Uani 1 1 d .
C2 C 0.35907(10) 0.22184(19) 0.14717(9) 0.0149(3) Uani 1 1 d .
C3 C 0.34827(10) 0.40794(19) 0.13526(10) 0.0159(3) Uani 1 1 d .
C4 C 0.29099(10) 0.5058(2) 0.19885(10) 0.0169(3) Uani 1 1 d .
H4A H 0.2835 0.6322 0.1909 0.020 Uiso 1 1 calc R
C5 C 0.24515(10) 0.41703(19) 0.27370(10) 0.0168(3) Uani 1 1 d .
H5A H 0.2056 0.4838 0.3164 0.020 Uiso 1 1 calc R
C6 C 0.25567(10) 0.23134(19) 0.28784(10) 0.0163(3) Uani 1 1 d .
C7 C 0.41583(11) -0.0845(2) 0.28570(11) 0.0251(4) Uani 1 1 d .
H7A H 0.4202 -0.2138 0.2997 0.038 Uiso 1 1 calc R
H7B H 0.4188 -0.0165 0.3467 0.038 Uiso 1 1 calc R
H7C H 0.4690 -0.0487 0.2441 0.038 Uiso 1 1 calc R
C8 C 0.37971(10) 0.1012(2) -0.00966(10) 0.0188(3) Uani 1 1 d .
H8A H 0.4225 0.0245 -0.0476 0.028 Uiso 1 1 calc R
H8B H 0.3739 0.2194 -0.0411 0.028 Uiso 1 1 calc R
H8C H 0.3167 0.0446 -0.0061 0.028 Uiso 1 1 calc R
C9 C 0.39604(11) 0.67239(19) 0.04928(11) 0.0222(3) Uani 1 1 d .
H9A H 0.4384 0.7080 -0.0037 0.033 Uiso 1 1 calc R
H9B H 0.4175 0.7293 0.1099 0.033 Uiso 1 1 calc R
H9C H 0.3308 0.7113 0.0343 0.033 Uiso 1 1 calc R
C10 C 0.20893(10) 0.1360(2) 0.36702(10) 0.0164(3) Uani 1 1 d .
H10A H 0.2105 0.0080 0.3684 0.020 Uiso 1 1 calc R
C11 C 0.12399(10) 0.12611(19) 0.51079(10) 0.0164(3) Uani 1 1 d .
C12 C 0.08214(10) 0.2230(2) 0.58376(10) 0.0171(3) Uani 1 1 d .
C13 C 0.12768(10) -0.0667(2) 0.51467(10) 0.0181(3) Uani 1 1 d .
C14 C 0.03739(10) 0.1273(2) 0.66279(11) 0.0200(3) Uani 1 1 d .

loop_
_atom_site_aniso_label
_atom_site_aniso_U_11
_atom_site_aniso_U_22
_atom_site_aniso_U_33
_atom_site_aniso_U_23
_atom_site_aniso_U_13
_atom_site_aniso_U_12
O1 0.0217(5) 0.0134(5) 0.0186(5) 0.0004(4) 0.0013(4) 0.0010(4)
O2 0.0183(5) 0.0185(5) 0.0133(5) -0.0012(4) 0.0018(4) 0.0042(4)
O3 0.0261(6) 0.0149(5) 0.0182(5) 0.0017(4) 0.0084(4) -0.0008(4)
N1 0.0166(6) 0.0183(7) 0.0142(6) 0.0003(5) 0.0013(5) -0.0014(5)
N2 0.0317(8) 0.0189(7) 0.0189(7) -0.0010(5) 0.0106(6) -0.0001(6)
N3 0.0279(7) 0.0214(8) 0.0278(7) 0.0020(6) 0.0030(6) -0.0021(6)
N4 0.0299(7) 0.0321(8) 0.0227(7) 0.0042(6) 0.0061(6) -0.0036(6)
C1 0.0162(7) 0.0132(7) 0.0150(7) -0.0006(5) -0.0024(6) -0.0006(6)
C2 0.0142(7) 0.0172(7) 0.0134(7) -0.0022(6) 0.0008(5) 0.0019(6)
C3 0.0164(7) 0.0182(8) 0.0132(7) 0.0008(6) 0.0006(5) -0.0022(6)
C4 0.0192(7) 0.0129(7) 0.0187(7) -0.0006(6) -0.0004(6) 0.0002(6)
C5 0.0167(7) 0.0175(8) 0.0161(7) -0.0031(6) 0.0014(6) 0.0005(6)
C6 0.0171(7) 0.0182(8) 0.0135(7) -0.0015(6) 0.0002(6) -0.0024(6)
C7 0.0320(9) 0.0197(8) 0.0234(8) 0.0018(6) -0.0083(7) 0.0053(7)
C8 0.0221(8) 0.0187(8) 0.0156(7) -0.0024(6) -0.0003(6) 0.0023(6)
C9 0.0289(8) 0.0143(8) 0.0235(8) 0.0023(6) 0.0084(7) -0.0025(6)
C10 0.0170(7) 0.0148(7) 0.0174(7) -0.0011(6) -0.0001(6) -0.0012(6)
C11 0.0159(7) 0.0167(7) 0.0166(7) 0.0013(6) 0.0020(6) -0.0032(6)
C12 0.0166(7) 0.0203(8) 0.0146(7) 0.0024(6) 0.0005(6) -0.0018(6)
C13 0.0167(7) 0.0224(9) 0.0153(7) 0.0011(6) 0.0030(6) -0.0020(6)
C14 0.0203(8) 0.0221(8) 0.0174(7) -0.0010(6) 0.0016(6) -0.0001(6)

loop_
_atom_type_symbol
_atom_type_description
_atom_type_scat_dispersion_real
_atom_type_scat_dispersion_imag
_atom_type_scat_source
C C 0.0033 0.0016 'International Tables Vol C Tables 4.2.6.8 and 6.1.1.4'
H H 0.0000 0.0000 'International Tables Vol C Tables 4.2.6.8 and 6.1.1.4'
N N 0.0061 0.0033 'International Tables Vol C Tables 4.2.6.8 and 6.1.1.4'
O O 0.0106 0.0060 'International Tables Vol C Tables 4.2.6.8 and 6.1.1.4'

loop_
_geom_angle_atom_site_label_1
_geom_angle_atom_site_label_2
_geom_angle_atom_site_label_3
_geom_angle
C1 O1 C7 111.72(11)
C2 O2 C8 113.11(10)
C3 O3 C9 117.40(11)
C10 N1 C11 119.86(12)
C12 N2 H2A 120.0
C12 N2 H2B 120.0
H2A N2 H2B 120.0
O1 C1 C2 119.41(12)
O1 C1 C6 119.58(12)
C2 C1 C6 121.01(13)
O2 C2 C1 119.22(12)
O2 C2 C3 121.02(12)
C1 C2 C3 119.67(12)
O3 C3 C4 124.89(13)
O3 C3 C2 114.96(12)
C4 C3 C2 120.15(12)
C5 C4 C3 119.44(13)
C5 C4 H4A 120.3
C3 C4 H4A 120.3
C4 C5 C6 121.51(13)
C4 C5 H5A 119.2
C6 C5 H5A 119.2
C5 C6 C1 118.20(12)
C5 C6 C10 122.26(12)
C1 C6 C10 119.54(13)
O1 C7 H7A 109.5
O1 C7 H7B 109.5
H7A C7 H7B 109.5
O1 C7 H7C 109.5
H7A C7 H7C 109.5
H7B C7 H7C 109.5
O2 C8 H8A 109.5
O2 C8 H8B 109.5
H8A C8 H8B 109.5
O2 C8 H8C 109.5
H8A C8 H8C 109.5
H8B C8 H8C 109.5
O3 C9 H9A 109.5
O3 C9 H9B 109.5
H9A C9 H9B 109.5
O3 C9 H9C 109.5
H9A C9 H9C 109.5
H9B C9 H9C 109.5
N1 C10 C6 121.45(13)
N1 C10 H10A 119.3
C6 C10 H10A 119.3
C12 C11 N1 117.85(13)
C12 C11 C13 120.80(12)
N1 C11 C13 121.31(12)
N2 C12 C11 124.94(13)
N2 C12 C14 116.09(13)
C11 C12 C14 118.96(13)
N3 C13 C11 174.27(15)
N4 C14 C12 178.78(17)

loop_
_geom_bond_atom_site_label_1
_geom_bond_atom_site_label_2
_geom_bond_distance
O1 C1 1.3819(17)
O1 C7 1.4313(18)
O2 C2 1.3812(15)
O2 C8 1.4416(17)
O3 C3 1.3623(16)
O3 C9 1.4330(17)
N1 C10 1.2847(17)
N1 C11 1.3923(17)
N2 C12 1.3397(19)
N2 H2A 0.8800
N2 H2B 0.8800
N3 C13 1.1510(19)
N4 C14 1.1436(19)
C1 C2 1.3865(19)
C1 C6 1.4024(19)
C2 C3 1.398(2)
C3 C4 1.3954(19)
C4 C5 1.384(2)
C4 H4A 0.9500
C5 C6 1.399(2)
C5 H5A 0.9500
C6 C10 1.4581(19)
C7 H7A 0.9800
C7 H7B 0.9800
C7 H7C 0.9800
C8 H8A 0.9800
C8 H8B 0.9800
C8 H8C 0.9800
C9 H9A 0.9800
C9 H9B 0.9800
C9 H9C 0.9800
C10 H10A 0.9500
C11 C12 1.3701(19)
C11 C13 1.432(2)
C12 C14 1.445(2)
